data_1574800
loop_
_publ_author_name
'Gonzalez, Elijah C.'
'de la Torre Roehl, Isabel M.'
'Stoltz, Brian M.'

_publ_section_title
;
 Concise total synthesis of the cage-like sesquiterpenoid
 (+)-daphnepapytone A
;
_journal_issue 25
_journal_name_full 'Chemical Science'
_journal_page_first 11381
_journal_page_last 11385
_journal_paper_doi 10.1039/D5SC02952J
_journal_volume 16
_journal_year 2025
_chemical_absolute_configuration ad
_chemical_formula_sum 'C15 H18 O2'
_chemical_formula_weight 230.29
_space_group_crystal_system orthorhombic
_space_group_IT_number 19
_space_group_name_Hall 'P 2ac 2ab'
_space_group_name_H-M_alt 'P 21 21 21'
_atom_sites_solution_hydrogens geom
_atom_sites_solution_primary direct
_atom_sites_solution_secondary difmap
_audit_creation_method SHELXL-2019/1
_audit_update_record
;
2025-03-18 deposited with the CCDC.	2025-06-04 downloaded from the CCDC.
;
_cell_angle_alpha 90
_cell_angle_beta 90
_cell_angle_gamma 90
_cell_formula_units_Z 4
_cell_length_a 9.7645(8)
_cell_length_b 10.4864(8)
_cell_length_c 12.1839(9)
_cell_measurement_reflns_used 9858
_cell_measurement_temperature 100(2)
_cell_measurement_theta_max 74.46
_cell_measurement_theta_min 5.57
_cell_volume 1247.56(17)
_computing_cell_refinement 'SAINT v8.40A (Bruker-AXS, 2013)'
_computing_data_collection 'APEX3 v2019.11-0 (Bruker Nano, 2020)'
_computing_data_reduction 'SAINT v8.40A (Bruker-AXS, 2013)'
_computing_molecular_graphics 'Bruker SHELXTL'
_computing_publication_material 'Bruker SHELXTL'
_computing_structure_refinement 'SHELXL-2019/1 (Sheldrick, 2019)'
_computing_structure_solution 'SHELXS-2013/1 (Sheldrick, 2015)'
_diffrn_ambient_temperature 100(2)
_diffrn_detector_area_resol_mean 7.69
_diffrn_measured_fraction_theta_full 1.000
_diffrn_measured_fraction_theta_max 0.999
_diffrn_measurement_device_type 'Bruker D8 VENTURE Kappa Duo PHOTON II CPAD'
_diffrn_measurement_method '\f and \w scans'
_diffrn_radiation_type CuK\a
_diffrn_radiation_wavelength 1.54178
_diffrn_reflns_av_R_equivalents 0.0363
_diffrn_reflns_av_unetI/netI 0.0187
_diffrn_reflns_Laue_measured_fraction_full 1.000
_diffrn_reflns_Laue_measured_fraction_max 0.999
_diffrn_reflns_limit_h_max 12
_diffrn_reflns_limit_h_min -12
_diffrn_reflns_limit_k_max 13
_diffrn_reflns_limit_k_min -13
_diffrn_reflns_limit_l_max 14
_diffrn_reflns_limit_l_min -15
_diffrn_reflns_number 19165
_diffrn_reflns_point_group_measured_fraction_full 1.000
_diffrn_reflns_point_group_measured_fraction_max 0.997
_diffrn_reflns_theta_full 67.679
_diffrn_reflns_theta_max 74.498
_diffrn_reflns_theta_min 5.566
_diffrn_source 'I\mS HB micro-focus sealed tube'
_exptl_absorpt_coefficient_mu 0.631
_exptl_absorpt_correction_T_max 0.7538
_exptl_absorpt_correction_T_min 0.6602
_exptl_absorpt_correction_type multi-scan
_exptl_absorpt_process_details 'SADABS-2016/2 (Sheldrick, 2014)'
_exptl_crystal_colour colourless
_exptl_crystal_density_diffrn 1.226
_exptl_crystal_density_method 'not measured'
_exptl_crystal_description Block
_exptl_crystal_F_000 496
_exptl_crystal_size_max 0.200
_exptl_crystal_size_mid 0.200
_exptl_crystal_size_min 0.150
_refine_diff_density_max 0.209
_refine_diff_density_min -0.183
_refine_diff_density_rms 0.035
_refine_ls_abs_structure_details
; 
 Flack x determined using 1048 quotients [(I+)-(I-)]/[(I+)+(I-)] 
 (Parsons, Flack and Wagner, Acta Cryst. B69 (2013) 249-259). 
;
_refine_ls_abs_structure_Flack 0.02(6)
_refine_ls_extinction_method none
_refine_ls_goodness_of_fit_ref 1.069
_refine_ls_hydrogen_treatment constr
_refine_ls_matrix_type full
_refine_ls_number_parameters 157
_refine_ls_number_reflns 2547
_refine_ls_number_restraints 0
_refine_ls_restrained_S_all 1.069
_refine_ls_R_factor_all 0.0294
_refine_ls_R_factor_gt 0.0279
_refine_ls_shift/su_max 0.000
_refine_ls_shift/su_mean 0.000
_refine_ls_structure_factor_coef Fsqd
_refine_ls_weighting_details 'w=1/[\s^2^(Fo^2^)+(0.0432P)^2^+0.2327P] where P=(Fo^2^+2Fc^2^)/3'
_refine_ls_weighting_scheme calc
_refine_ls_wR_factor_gt 0.0733
_refine_ls_wR_factor_ref 0.0738
_reflns_Friedel_coverage 0.722
_reflns_Friedel_fraction_full 1.000
_reflns_Friedel_fraction_max 0.995
_reflns_number_gt 2511
_reflns_number_total 2547
_reflns_threshold_expression 'I > 2\s(I)'
_cod_data_source_file d5sc02952j2.cif
_cod_data_source_block V24175
_cod_depositor_comments 'Adding full bibliography for 1574798--1574800.cif.'
_cod_database_code 1574800
_shelx_shelxl_version_number 2019/1
_shelx_space_group_comment
; 
The symmetry employed for this shelxl refinement is uniquely defined 
by the following loop, which should always be used as a source of 
symmetry information in preference to the above space-group names. 
They are only intended as comments. 
;
_shelx_estimated_absorpt_t_min 0.884
_shelx_estimated_absorpt_t_max 0.911

loop_
_space_group_symop_operation_xyz
'x, y, z'
'-x+1/2, -y, z+1/2'
'-x, y+1/2, -z+1/2'
'x+1/2, -y+1/2, -z'

loop_
_atom_site_label
_atom_site_type_symbol
_atom_site_fract_x
_atom_site_fract_y
_atom_site_fract_z
_atom_site_U_iso_or_equiv
_atom_site_adp_type
_atom_site_occupancy
_atom_site_site_symmetry_order
_atom_site_calc_flag
_atom_site_refinement_flags_posn
_atom_site_refinement_flags_adp
_atom_site_refinement_flags_occupancy
_atom_site_disorder_assembly
_atom_site_disorder_group
C1 C 0.78326(15) 0.32099(14) 0.70933(12) 0.0154(3) Uani 1 1 d . . . . .
C2 C 0.75110(16) 0.24665(15) 0.81360(13) 0.0179(3) Uani 1 1 d . . . . .
H2A H 0.806507 0.278397 0.875918 0.021 Uiso 1 1 calc R U . . .
H2B H 0.769927 0.154654 0.803319 0.021 Uiso 1 1 calc R U . . .
C3 C 0.59858(16) 0.26962(14) 0.83394(13) 0.0180(3) Uani 1 1 d . . . . .
O1 O 0.53364(12) 0.22799(12) 0.91165(9) 0.0236(3) Uani 1 1 d . . . . .
C4 C 0.54438(16) 0.34617(14) 0.74254(13) 0.0172(3) Uani 1 1 d . . . . .
C13 C 0.39640(16) 0.38271(17) 0.73415(14) 0.0230(3) Uani 1 1 d . . . . .
H13A H 0.385662 0.449602 0.678637 0.034 Uiso 1 1 calc R U . . .
H13B H 0.364474 0.414486 0.805328 0.034 Uiso 1 1 calc R U . . .
H13C H 0.342284 0.307947 0.712981 0.034 Uiso 1 1 calc R U . . .
C5 C 0.64632(16) 0.37079(14) 0.67171(12) 0.0159(3) Uani 1 1 d . . . . .
C6 C 0.64481(16) 0.43203(15) 0.56109(12) 0.0176(3) Uani 1 1 d . . . . .
H6A H 0.573261 0.498859 0.558636 0.021 Uiso 1 1 calc R U . . .
H6B H 0.623321 0.367510 0.504327 0.021 Uiso 1 1 calc R U . . .
C7 C 0.78619(15) 0.49175(15) 0.53779(12) 0.0167(3) Uani 1 1 d . . . . .
H7 H 0.798348 0.509019 0.457664 0.020 Uiso 1 1 calc R U . . .
C8 C 0.79934(16) 0.61516(14) 0.60525(12) 0.0169(3) Uani 1 1 d . . . . .
H8A H 0.872868 0.670424 0.575796 0.020 Uiso 1 1 calc R U . . .
H8B H 0.712153 0.663341 0.605512 0.020 Uiso 1 1 calc R U . . .
C9 C 0.83454(14) 0.56799(14) 0.71918(12) 0.0144(3) Uani 1 1 d . . . . .
O2 O 0.82402(11) 0.62716(10) 0.80426(9) 0.0185(2) Uani 1 1 d . . . . .
C10 C 0.89276(14) 0.43457(14) 0.70866(12) 0.0142(3) Uani 1 1 d . . . . .
C14 C 1.01570(15) 0.41196(15) 0.78236(13) 0.0185(3) Uani 1 1 d . . . . .
H14A H 1.087168 0.474516 0.765322 0.028 Uiso 1 1 calc R U . . .
H14B H 1.051197 0.325728 0.770061 0.028 Uiso 1 1 calc R U . . .
H14C H 0.988106 0.421056 0.859303 0.028 Uiso 1 1 calc R U . . .
C11 C 0.90478(16) 0.40612(15) 0.58298(12) 0.0164(3) Uani 1 1 d . . . . .
C15 C 1.03972(17) 0.42751(16) 0.52395(14) 0.0228(3) Uani 1 1 d . . . . .
H15A H 1.113401 0.384307 0.563951 0.034 Uiso 1 1 calc R U . . .
H15B H 1.059098 0.519119 0.520413 0.034 Uiso 1 1 calc R U . . .
H15C H 1.033793 0.392933 0.449378 0.034 Uiso 1 1 calc R U . . .
C12 C 0.85969(15) 0.26742(14) 0.60740(13) 0.0179(3) Uani 1 1 d . . . . .
H12A H 0.936153 0.209053 0.625386 0.021 Uiso 1 1 calc R U . . .
H12B H 0.798693 0.230122 0.550983 0.021 Uiso 1 1 calc R U . . .

loop_
_atom_site_aniso_label
_atom_site_aniso_U_11
_atom_site_aniso_U_22
_atom_site_aniso_U_33
_atom_site_aniso_U_23
_atom_site_aniso_U_13
_atom_site_aniso_U_12
C1 0.0161(6) 0.0130(6) 0.0170(7) -0.0017(5) -0.0007(6) -0.0006(5)
C2 0.0187(7) 0.0150(7) 0.0198(7) 0.0017(5) -0.0011(6) -0.0007(5)
C3 0.0198(7) 0.0154(7) 0.0189(7) -0.0030(6) -0.0007(6) -0.0052(6)
O1 0.0227(6) 0.0275(6) 0.0206(5) 0.0025(5) 0.0012(5) -0.0090(5)
C4 0.0162(7) 0.0161(6) 0.0193(7) -0.0022(6) -0.0012(6) -0.0028(6)
C13 0.0148(7) 0.0258(8) 0.0284(8) 0.0014(7) -0.0005(6) -0.0022(6)
C5 0.0164(7) 0.0138(7) 0.0176(7) -0.0031(6) -0.0028(5) -0.0013(5)
C6 0.0165(7) 0.0202(7) 0.0160(7) -0.0006(5) -0.0019(6) -0.0007(6)
C7 0.0189(7) 0.0184(7) 0.0127(6) -0.0005(6) -0.0001(6) -0.0003(6)
C8 0.0190(7) 0.0167(7) 0.0152(6) 0.0007(6) 0.0002(5) 0.0008(6)
C9 0.0113(6) 0.0154(6) 0.0165(7) 0.0004(5) 0.0002(5) -0.0022(5)
O2 0.0224(5) 0.0174(5) 0.0156(5) -0.0028(4) 0.0004(4) 0.0005(4)
C10 0.0131(6) 0.0145(6) 0.0151(7) -0.0007(5) 0.0008(6) -0.0008(5)
C14 0.0148(7) 0.0189(7) 0.0218(7) 0.0000(6) -0.0033(6) 0.0004(6)
C11 0.0157(6) 0.0176(7) 0.0158(6) -0.0021(6) 0.0015(6) -0.0005(6)
C15 0.0202(7) 0.0249(8) 0.0231(8) -0.0025(7) 0.0068(7) -0.0007(6)
C12 0.0178(7) 0.0164(7) 0.0195(7) -0.0036(6) 0.0013(6) 0.0007(6)

loop_
_atom_type_symbol
_atom_type_description
_atom_type_scat_dispersion_real
_atom_type_scat_dispersion_imag
_atom_type_scat_source
C C 0.0181 0.0091 'International Tables Vol C Tables 4.2.6.8 and 6.1.1.4'
H H 0.0000 0.0000 'International Tables Vol C Tables 4.2.6.8 and 6.1.1.4'
O O 0.0492 0.0322 'International Tables Vol C Tables 4.2.6.8 and 6.1.1.4'

loop_
_geom_angle_atom_site_label_1
_geom_angle_atom_site_label_2
_geom_angle_atom_site_label_3
_geom_angle
_geom_angle_site_symmetry_1
_geom_angle_site_symmetry_3
_geom_angle_publ_flag
C5 C1 C2 104.37(12) . . ?
C5 C1 C12 107.96(12) . . ?
C2 C1 C12 125.49(13) . . ?
C5 C1 C10 109.47(11) . . ?
C2 C1 C10 121.52(12) . . ?
C12 C1 C10 86.79(11) . . ?
C1 C2 C3 104.80(12) . . ?
C1 C2 H2A 110.8 . . ?
C3 C2 H2A 110.8 . . ?
C1 C2 H2B 110.8 . . ?
C3 C2 H2B 110.8 . . ?
H2A C2 H2B 108.9 . . ?
O1 C3 C4 126.55(15) . . ?
O1 C3 C2 125.14(15) . . ?
C4 C3 C2 108.28(13) . . ?
C5 C4 C3 108.95(14) . . ?
C5 C4 C13 128.46(14) . . ?
C3 C4 C13 122.55(14) . . ?
C4 C13 H13A 109.5 . . ?
C4 C13 H13B 109.5 . . ?
H13A C13 H13B 109.5 . . ?
C4 C13 H13C 109.5 . . ?
H13A C13 H13C 109.5 . . ?
H13B C13 H13C 109.5 . . ?
C4 C5 C6 130.97(15) . . ?
C4 C5 C1 113.32(13) . . ?
C6 C5 C1 115.62(13) . . ?
C5 C6 C7 109.39(13) . . ?
C5 C6 H6A 109.8 . . ?
C7 C6 H6A 109.8 . . ?
C5 C6 H6B 109.8 . . ?
C7 C6 H6B 109.8 . . ?
H6A C6 H6B 108.2 . . ?
C8 C7 C6 108.54(13) . . ?
C8 C7 C11 103.47(12) . . ?
C6 C7 C11 111.38(12) . . ?
C8 C7 H7 111.1 . . ?
C6 C7 H7 111.1 . . ?
C11 C7 H7 111.1 . . ?
C9 C8 C7 103.54(12) . . ?
C9 C8 H8A 111.1 . . ?
C7 C8 H8A 111.1 . . ?
C9 C8 H8B 111.1 . . ?
C7 C8 H8B 111.1 . . ?
H8A C8 H8B 109.0 . . ?
O2 C9 C8 126.71(13) . . ?
O2 C9 C10 125.20(13) . . ?
C8 C9 C10 108.02(12) . . ?
C9 C10 C14 113.00(12) . . ?
C9 C10 C11 106.68(12) . . ?
C14 C10 C11 119.34(13) . . ?
C9 C10 C1 115.85(12) . . ?
C14 C10 C1 114.15(12) . . ?
C11 C10 C1 85.02(11) . . ?
C10 C14 H14A 109.5 . . ?
C10 C14 H14B 109.5 . . ?
H14A C14 H14B 109.5 . . ?
C10 C14 H14C 109.5 . . ?
H14A C14 H14C 109.5 . . ?
H14B C14 H14C 109.5 . . ?
C15 C11 C12 118.47(13) . . ?
C15 C11 C10 120.05(13) . . ?
C12 C11 C10 88.26(11) . . ?
C15 C11 C7 113.00(13) . . ?
C12 C11 C7 113.33(12) . . ?
C10 C11 C7 100.33(12) . . ?
C11 C15 H15A 109.5 . . ?
C11 C15 H15B 109.5 . . ?
H15A C15 H15B 109.5 . . ?
C11 C15 H15C 109.5 . . ?
H15A C15 H15C 109.5 . . ?
H15B C15 H15C 109.5 . . ?
C11 C12 C1 87.17(11) . . ?
C11 C12 H12A 114.1 . . ?
C1 C12 H12A 114.1 . . ?
C11 C12 H12B 114.1 . . ?
C1 C12 H12B 114.1 . . ?
H12A C12 H12B 111.3 . . ?

loop_
_geom_bond_atom_site_label_1
_geom_bond_atom_site_label_2
_geom_bond_distance
_geom_bond_site_symmetry_2
_geom_bond_publ_flag
C1 C5 1.507(2) . ?
C1 C2 1.523(2) . ?
C1 C12 1.554(2) . ?
C1 C10 1.601(2) . ?
C2 C3 1.529(2) . ?
C2 H2A 0.9900 . ?
C2 H2B 0.9900 . ?
C3 O1 1.220(2) . ?
C3 C4 1.471(2) . ?
C4 C5 1.342(2) . ?
C4 C13 1.498(2) . ?
C13 H13A 0.9800 . ?
C13 H13B 0.9800 . ?
C13 H13C 0.9800 . ?
C5 C6 1.493(2) . ?
C6 C7 1.542(2) . ?
C6 H6A 0.9900 . ?
C6 H6B 0.9900 . ?
C7 C8 1.538(2) . ?
C7 C11 1.565(2) . ?
C7 H7 1.0000 . ?
C8 C9 1.513(2) . ?
C8 H8A 0.9900 . ?
C8 H8B 0.9900 . ?
C9 O2 1.2125(19) . ?
C9 C10 1.516(2) . ?
C10 C14 1.518(2) . ?
C10 C11 1.5644(19) . ?
C14 H14A 0.9800 . ?
C14 H14B 0.9800 . ?
C14 H14C 0.9800 . ?
C11 C15 1.518(2) . ?
C11 C12 1.549(2) . ?
C15 H15A 0.9800 . ?
C15 H15B 0.9800 . ?
C15 H15C 0.9800 . ?
C12 H12A 0.9900 . ?
C12 H12B 0.9900 . ?

loop_
_geom_torsion_atom_site_label_1
_geom_torsion_atom_site_label_2
_geom_torsion_atom_site_label_3
_geom_torsion_atom_site_label_4
_geom_torsion
_geom_torsion_site_symmetry_1
_geom_torsion_site_symmetry_2
_geom_torsion_site_symmetry_3
_geom_torsion_site_symmetry_4
_geom_torsion_publ_flag
C5 C1 C2 C3 -5.01(15) . . . . ?
C12 C1 C2 C3 -130.01(15) . . . . ?
C10 C1 C2 C3 119.09(14) . . . . ?
C1 C2 C3 O1 -178.42(15) . . . . ?
C1 C2 C3 C4 3.38(16) . . . . ?
O1 C3 C4 C5 -178.29(15) . . . . ?
C2 C3 C4 C5 -0.12(17) . . . . ?
O1 C3 C4 C13 -0.3(2) . . . . ?
C2 C3 C4 C13 177.91(14) . . . . ?
C3 C4 C5 C6 172.86(15) . . . . ?
C13 C4 C5 C6 -5.0(3) . . . . ?
C3 C4 C5 C1 -3.40(17) . . . . ?
C13 C4 C5 C1 178.73(14) . . . . ?
C2 C1 C5 C4 5.45(16) . . . . ?
C12 C1 C5 C4 140.93(13) . . . . ?
C10 C1 C5 C4 -126.07(13) . . . . ?
C2 C1 C5 C6 -171.41(13) . . . . ?
C12 C1 C5 C6 -35.93(17) . . . . ?
C10 C1 C5 C6 57.06(16) . . . . ?
C4 C5 C6 C7 154.43(16) . . . . ?
C1 C5 C6 C7 -29.39(17) . . . . ?
C5 C6 C7 C8 -75.31(15) . . . . ?
C5 C6 C7 C11 37.96(17) . . . . ?
C6 C7 C8 C9 79.20(14) . . . . ?
C11 C7 C8 C9 -39.20(15) . . . . ?
C7 C8 C9 O2 -161.76(14) . . . . ?
C7 C8 C9 C10 21.05(15) . . . . ?
O2 C9 C10 C14 -39.0(2) . . . . ?
C8 C9 C10 C14 138.20(13) . . . . ?
O2 C9 C10 C11 -172.10(14) . . . . ?
C8 C9 C10 C11 5.14(15) . . . . ?
O2 C9 C10 C1 95.34(17) . . . . ?
C8 C9 C10 C1 -87.41(14) . . . . ?
C5 C1 C10 C9 24.47(17) . . . . ?
C2 C1 C10 C9 -97.24(16) . . . . ?
C12 C1 C10 C9 132.39(13) . . . . ?
C5 C1 C10 C14 158.33(12) . . . . ?
C2 C1 C10 C14 36.63(19) . . . . ?
C12 C1 C10 C14 -93.74(13) . . . . ?
C5 C1 C10 C11 -81.67(13) . . . . ?
C2 C1 C10 C11 156.63(14) . . . . ?
C12 C1 C10 C11 26.26(11) . . . . ?
C9 C10 C11 C15 95.92(16) . . . . ?
C14 C10 C11 C15 -33.6(2) . . . . ?
C1 C10 C11 C15 -148.57(14) . . . . ?
C9 C10 C11 C12 -141.84(11) . . . . ?
C14 C10 C11 C12 88.65(14) . . . . ?
C1 C10 C11 C12 -26.32(10) . . . . ?
C9 C10 C11 C7 -28.43(14) . . . . ?
C14 C10 C11 C7 -157.95(13) . . . . ?
C1 C10 C11 C7 87.08(11) . . . . ?
C8 C7 C11 C15 -87.78(15) . . . . ?
C6 C7 C11 C15 155.80(13) . . . . ?
C8 C7 C11 C12 133.88(13) . . . . ?
C6 C7 C11 C12 17.46(17) . . . . ?
C8 C7 C11 C10 41.29(14) . . . . ?
C6 C7 C11 C10 -75.12(14) . . . . ?
C15 C11 C12 C1 150.71(14) . . . . ?
C10 C11 C12 C1 27.10(11) . . . . ?
C7 C11 C12 C1 -73.40(13) . . . . ?
C5 C1 C12 C11 82.96(13) . . . . ?
C2 C1 C12 C11 -153.57(14) . . . . ?
C10 C1 C12 C11 -26.47(11) . . . . ?
